data_7718867
loop_
_publ_author_name
'Price, Jeffrey S.'
'Emslie, David J. H.'

_publ_section_title
;
 Manganese germylene complexes: reactivity with dihydrogen, isonitriles,
 and dinitrogen.
;
_journal_issue 25
_journal_name_full 'Dalton transactions (Cambridge, England : 2003)'
_journal_page_first 9949
_journal_page_last 9968
_journal_paper_doi 10.1039/d5dt01025j
_journal_volume 54
_journal_year 2025
_chemical_formula_moiety 'C24 H43 Ge Mn N2 P4'
_chemical_formula_sum 'C24 H43 Ge Mn N2 P4'
_chemical_formula_weight 611.01
_space_group_crystal_system triclinic
_space_group_IT_number 2
_space_group_name_Hall '-P 1'
_space_group_name_H-M_alt 'P -1'
_atom_sites_solution_hydrogens mixed
_atom_sites_solution_primary dual
_audit_creation_date 2024-08-07
_audit_creation_method
;
Olex2 1.5
(compiled 2024.02.16 svn.r378c4104 for OlexSys, GUI svn.r6928)
;
_audit_update_record
;
2025-05-01 deposited with the CCDC.	2025-06-03 downloaded from the CCDC.
;
_cell_angle_alpha 71.401(12)
_cell_angle_beta 83.524(16)
_cell_angle_gamma 77.39(2)
_cell_formula_units_Z 2
_cell_length_a 9.636(2)
_cell_length_b 10.981(3)
_cell_length_c 14.658(3)
_cell_measurement_reflns_used 2443
_cell_measurement_temperature 100
_cell_measurement_theta_max 26.30
_cell_measurement_theta_min 2.56
_cell_volume 1433.0(6)
_computing_cell_refinement 'SAINT V8.40B (?, 2016)'
_computing_data_reduction 'SAINT V8.40B (?, 2016)'
_computing_molecular_graphics 'Olex2 1.5 (Dolomanov et al., 2009)'
_computing_publication_material 'Olex2 1.5 (Dolomanov et al., 2009)'
_computing_structure_refinement 'SHELXL 2018/3 (Sheldrick, 2015)'
_computing_structure_solution 'SHELXT 2018/2 (Sheldrick, 2018)'
_diffrn_ambient_temperature 100
_diffrn_measured_fraction_theta_full 0.994
_diffrn_measured_fraction_theta_max 0.989
_diffrn_measurement_details
;
422 frames, detector distance = 100.0 mm
;
_diffrn_measurement_device '2-circle goniometer'
_diffrn_measurement_device_type 'STOE IPDS II'
_diffrn_measurement_method 'rotation method'
_diffrn_radiation_collimation '0.5 mm diameter, monocapillary'
_diffrn_radiation_monochromator 'plane graphite'
_diffrn_radiation_type MoK\a
_diffrn_radiation_wavelength 0.71073
_diffrn_reflns_av_R_equivalents 0.0219
_diffrn_reflns_av_unetI/netI 0.0575
_diffrn_reflns_Laue_measured_fraction_full 0.994
_diffrn_reflns_Laue_measured_fraction_max 0.989
_diffrn_reflns_limit_h_max 13
_diffrn_reflns_limit_h_min -13
_diffrn_reflns_limit_k_max 15
_diffrn_reflns_limit_k_min -15
_diffrn_reflns_limit_l_max 20
_diffrn_reflns_limit_l_min -16
_diffrn_reflns_number 16604
_diffrn_reflns_point_group_measured_fraction_full 0.994
_diffrn_reflns_point_group_measured_fraction_max 0.989
_diffrn_reflns_theta_full 25.242
_diffrn_reflns_theta_max 29.618
_diffrn_reflns_theta_min 1.995
_diffrn_source_current 40.0
_diffrn_source_power 2.0
_diffrn_source_voltage 50.0
_diffrn_standards_number 0
_exptl_absorpt_coefficient_mu 1.728
_exptl_absorpt_correction_T_max 0.7459
_exptl_absorpt_correction_T_min 0.6421
_exptl_absorpt_correction_type multi-scan
_exptl_absorpt_process_details
;
SADABS-2016/2 (Bruker,2016/2) was used for absorption correction.
wR2(int) was 0.0375 before and 0.0225 after correction.
The Ratio of minimum to maximum transmission is 0.8608.
The \l/2 correction factor is Not present.
;
_exptl_crystal_colour yellow
_exptl_crystal_colour_primary yellow
_exptl_crystal_density_diffrn 1.416
_exptl_crystal_description block
_exptl_crystal_F_000 636
_exptl_crystal_size_max 0.4
_exptl_crystal_size_mid 0.3
_exptl_crystal_size_min 0.2
_refine_diff_density_max 0.990
_refine_diff_density_min -0.797
_refine_diff_density_rms 0.082
_refine_ls_extinction_method none
_refine_ls_goodness_of_fit_ref 1.041
_refine_ls_hydrogen_treatment mixed
_refine_ls_matrix_type full
_refine_ls_number_parameters 357
_refine_ls_number_reflns 7994
_refine_ls_number_restraints 311
_refine_ls_restrained_S_all 1.084
_refine_ls_R_factor_all 0.0458
_refine_ls_R_factor_gt 0.0376
_refine_ls_shift/su_max 0.003
_refine_ls_shift/su_mean 0.000
_refine_ls_structure_factor_coef Fsqd
_refine_ls_weighting_details 'w=1/[\s^2^(Fo^2^)+1.7262P] where P=(Fo^2^+2Fc^2^)/3'
_refine_ls_weighting_scheme calc
_refine_ls_wR_factor_gt 0.0912
_refine_ls_wR_factor_ref 0.0945
_reflns_Friedel_coverage 0.000
_reflns_number_gt 6864
_reflns_number_total 7994
_reflns_threshold_expression 'I > 2\s(I)'
_cod_data_source_file d5dt01025j3.cif
_cod_data_source_block MnGeHPh2_N2_cis
_cod_depositor_comments 'Adding full bibliography for 7718858--7718867.cif.'
_cod_database_code 7718867
_shelx_shelxl_version_number 2018/3
_shelx_space_group_comment
;
The symmetry employed for this shelxl refinement is uniquely defined
by the following loop, which should always be used as a source of
symmetry information in preference to the above space-group names.
They are only intended as comments.
;
_shelx_estimated_absorpt_t_max 0.724
_shelx_estimated_absorpt_t_min 0.545
_olex2_refinement_description
;
1. Fixed Uiso
 At 1.2 times of:
  All C(H) groups, All C(H,H) groups
 At 1.5 times of:
  All C(H,H,H) groups
2. Restrained distances
 Mn1-P2 \\sim Mn1-P2A \\sim Mn1-P4 \\sim Mn1-P4A
 with sigma of 0.005
 Mn1-P3 \\sim Mn1-P3A
 with sigma of 0.005
 Mn1-P2 \\sim Mn1-P2A
 with sigma of 0.005
 P1-C13 \\sim P1-C14 \\sim P2-C17 \\sim P2-C18 \\sim P3-C19 \\sim P3-C20 \\sim
P4-C23 \\sim P4-C24 \\sim P1A-
 C13A \\sim P1A-C14A \\sim P2A-C17A \\sim P2A-C18A \\sim P3A-C19A \\sim
P3A-C20A \\sim P4A-C23A \\sim P4A-
 C24A
 with sigma of 0.005
 P1-C15 \\sim P2-C16 \\sim P3-C21 \\sim P4-C22 \\sim P1A-C15A \\sim P2A-C16A
\\sim P3A-C21A \\sim P4A-C22A
 with sigma of 0.005
 C15-C16 \\sim C21-C22 \\sim C15A-C16A \\sim C21A-C22A
 with sigma of 0.005
 C13-C14 \\sim C17-C18 \\sim C19-C20 \\sim C23-C24 \\sim C13A-C14A \\sim
C17A-C18A \\sim C19A-C20A 
 C23A-C24A
 with sigma of 0.01
 C15-C13 \\sim C15-C14 \\sim C16-C17 \\sim C16-C18 \\sim C21-C19 \\sim C21-C20
\\sim C22-C23 \\sim C22-C24
 \\sim C15A-C13A \\sim C15A-C14A \\sim C16A-C17A \\sim C16A-C18A \\sim
C21A-C19A \\sim C21A-C20A \\sim C22A-
 C23A \\sim C22A-C24A
 with sigma of 0.01
 P1-P2 \\sim P1A-P2A
 with sigma of 0.01
 P3-P4 \\sim P3A-P4A
 with sigma of 0.01
3. Uiso/Uaniso restraints and constraints
Uanis(P3) = Uanis(P3A)
Uanis(P4) = Uanis(P4A)
Uanis(P1A) = Uanis(P1)
Uanis(P2) = Uanis(P2A)
Uanis(C23) = Uanis(C18A)
Uanis(C16A) = Uanis(C24)
Uanis(C17A) = Uanis(C22)
Uanis(C21) = Uanis(C21A)
Uanis(C19) = Uanis(C19A)
Uanis(C20) = Uanis(C20A)
Uanis(C18) = Uanis(C22A)
Uanis(C17) = Uanis(C23A)
Uanis(C16) = Uanis(C24A)
Uanis(C15) = Uanis(C15A)
Uanis(C14A) = Uanis(C13)
Uanis(C14) = Uanis(C13A)
4. Others
 Sof(P1A)=Sof(P2A)=Sof(P3A)=Sof(P4A)=Sof(C13A)=Sof(H13D)=Sof(H13E)=Sof(H13F)=
 Sof(C14A)=Sof(H14D)=Sof(H14E)=Sof(H14F)=Sof(C15A)=Sof(H15C)=Sof(H15D)=
 Sof(C16A)=Sof(H16C)=Sof(H16D)=Sof(C17A)=Sof(H17D)=Sof(H17E)=Sof(H17F)=
 Sof(C18A)=Sof(H18D)=Sof(H18E)=Sof(H18F)=Sof(C19A)=Sof(H19D)=Sof(H19E)=
 Sof(H19F)=Sof(C20A)=Sof(H20D)=Sof(H20E)=Sof(H20F)=Sof(C21A)=Sof(H21C)=
 Sof(H21D)=Sof(C22A)=Sof(H22C)=Sof(H22D)=Sof(C23A)=Sof(H23D)=Sof(H23E)=
 Sof(H23F)=Sof(C24A)=Sof(H24D)=Sof(H24E)=Sof(H24F)=1-FVAR(1)
 Sof(P1)=Sof(P2)=Sof(P3)=Sof(P4)=Sof(C13)=Sof(H13A)=Sof(H13B)=Sof(H13C)=
 Sof(C14)=Sof(H14A)=Sof(H14B)=Sof(H14C)=Sof(C15)=Sof(H15A)=Sof(H15B)=Sof(C16)=
 Sof(H16A)=Sof(H16B)=Sof(C17)=Sof(H17A)=Sof(H17B)=Sof(H17C)=Sof(C18)=Sof(H18A)=
 Sof(H18B)=Sof(H18C)=Sof(C19)=Sof(H19A)=Sof(H19B)=Sof(H19C)=Sof(C20)=Sof(H20A)=
 Sof(H20B)=Sof(H20C)=Sof(C21)=Sof(H21A)=Sof(H21B)=Sof(C22)=Sof(H22A)=Sof(H22B)=
 Sof(C23)=Sof(H23A)=Sof(H23B)=Sof(H23C)=Sof(C24)=Sof(H24A)=Sof(H24B)=Sof(H24C)=
 FVAR(1)
5.a Secondary CH2 refined with riding coordinates:
 C15(H15A,H15B), C15A(H15C,H15D), C16(H16A,H16B), C16A(H16C,H16D), C21(H21A,
 H21B), C21A(H21C,H21D), C22(H22A,H22B), C22A(H22C,H22D)
5.b Aromatic/amide H refined with riding coordinates:
 C2(H2), C3(H3), C4(H4), C5(H5), C6(H6), C8(H8), C9(H9), C10(H10), C11(H11),
 C12(H12)
5.c Idealised Me refined as rotating group:
 C13(H13A,H13B,H13C), C13A(H13D,H13E,H13F), C14(H14A,H14B,H14C), C14A(H14D,
 H14E,H14F), C17(H17A,H17B,H17C), C17A(H17D,H17E,H17F), C18(H18A,H18B,H18C),
 C18A(H18D,H18E,H18F), C19(H19A,H19B,H19C), C19A(H19D,H19E,H19F), C20(H20A,H20B,
 H20C), C20A(H20D,H20E,H20F), C23(H23A,H23B,H23C), C23A(H23D,H23E,H23F),
 C24(H24A,H24B,H24C), C24A(H24D,H24E,H24F)
;
_olex2_submission_special_instructions 'No special instructions were received'

loop_
_space_group_symop_operation_xyz
'x, y, z'
'-x, -y, -z'

loop_
_atom_site_label
_atom_site_type_symbol
_atom_site_fract_x
_atom_site_fract_y
_atom_site_fract_z
_atom_site_U_iso_or_equiv
_atom_site_adp_type
_atom_site_occupancy
_atom_site_site_symmetry_order
_atom_site_calc_flag
_atom_site_refinement_flags_posn
_atom_site_refinement_flags_adp
_atom_site_refinement_flags_occupancy
_atom_site_disorder_assembly
_atom_site_disorder_group
Ge1 Ge 0.62358(2) 0.59462(2) 0.27816(2) 0.01748(6) Uani 1 1 d . . . . .
Mn1 Mn 0.62285(3) 0.82952(3) 0.25363(2) 0.01569(7) Uani 1 1 d D . . . .
P1 P 0.61515(8) 1.04904(6) 0.20717(6) 0.02131(15) Uani 0.8897(16) 1 d D . P A 1
P1A P 0.5850(7) 1.0399(5) 0.2441(5) 0.02131(15) Uani 0.1103(16) 1 d D . P A 2
P2 P 0.82586(14) 0.8251(2) 0.16192(10) 0.0277(3) Uani 0.8897(16) 1 d D . P A 1
P2A P 0.4167(6) 0.8215(8) 0.3363(5) 0.0277(3) Uani 0.1103(16) 1 d D . P A 2
P3 P 0.74260(8) 0.77937(7) 0.38902(5) 0.01982(15) Uani 0.8897(16) 1 d D . P A 1
P3A P 0.7867(6) 0.7551(6) 0.3717(4) 0.01982(15) Uani 0.1103(16) 1 d D . P A 2
P4 P 0.42941(7) 0.83152(7) 0.35614(5) 0.01821(15) Uani 0.8897(16) 1 d D . P A 1
P4A P 0.8217(8) 0.8158(19) 0.1587(7) 0.01821(15) Uani 0.1103(16) 1 d D . P A 2
N1 N 0.5051(2) 0.86411(19) 0.15415(15) 0.0288(4) Uani 1 1 d . . . . .
N2 N 0.4282(3) 0.8895(2) 0.09594(18) 0.0435(6) Uani 1 1 d . . . . .
C1 C 0.7859(2) 0.4590(2) 0.25026(18) 0.0231(4) Uani 1 1 d . . . . .
C2 C 0.8205(2) 0.4541(2) 0.15600(19) 0.0252(4) Uani 1 1 d . . . . .
H2 H 0.769073 0.518328 0.104664 0.030 Uiso 1 1 calc R U . . .
C3 C 0.9283(3) 0.3577(2) 0.1351(2) 0.0310(5) Uani 1 1 d . . . . .
H3 H 0.950866 0.357899 0.070248 0.037 Uiso 1 1 calc R U . . .
C4 C 1.0023(3) 0.2618(2) 0.2094(2) 0.0353(6) Uani 1 1 d . . . . .
H4 H 1.075142 0.195372 0.195787 0.042 Uiso 1 1 calc R U . . .
C5 C 0.9699(3) 0.2631(2) 0.3032(2) 0.0349(6) Uani 1 1 d . . . . .
H5 H 1.020600 0.197449 0.354185 0.042 Uiso 1 1 calc R U . . .
C6 C 0.8626(2) 0.3608(2) 0.3237(2) 0.0281(5) Uani 1 1 d . . . . .
H6 H 0.841473 0.360362 0.388651 0.034 Uiso 1 1 calc R U . . .
C7 C 0.4753(2) 0.5528(2) 0.21376(16) 0.0188(4) Uani 1 1 d . . . . .
C8 C 0.4626(2) 0.5959(2) 0.11448(16) 0.0214(4) Uani 1 1 d . . . . .
H8 H 0.524707 0.649901 0.075099 0.026 Uiso 1 1 calc R U . . .
C9 C 0.3609(2) 0.5620(2) 0.07076(17) 0.0240(4) Uani 1 1 d . . . . .
H9 H 0.354630 0.592984 0.002714 0.029 Uiso 1 1 calc R U . . .
C10 C 0.2693(2) 0.4829(2) 0.1272(2) 0.0285(5) Uani 1 1 d . . . . .
H10 H 0.200153 0.459460 0.098009 0.034 Uiso 1 1 calc R U . . .
C11 C 0.2796(2) 0.4385(2) 0.2262(2) 0.0286(5) Uani 1 1 d . . . . .
H11 H 0.217165 0.384617 0.265322 0.034 Uiso 1 1 calc R U . . .
C12 C 0.3818(2) 0.4729(2) 0.26874(17) 0.0235(4) Uani 1 1 d . . . . .
H12 H 0.388000 0.441306 0.336785 0.028 Uiso 1 1 calc R U . . .
C13 C 0.4643(3) 1.1589(2) 0.1387(2) 0.0318(6) Uani 0.8897(16) 1 d D . P A 1
H13A H 0.449218 1.127355 0.085821 0.048 Uiso 0.8897(16) 1 calc R U P A 1
H13B H 0.484603 1.247447 0.112403 0.048 Uiso 0.8897(16) 1 calc R U P A 1
H13C H 0.378378 1.160411 0.181399 0.048 Uiso 0.8897(16) 1 calc R U P A 1
H1 H 0.590(3) 0.510(3) 0.389(2) 0.038 Uiso 1 1 d . U . . .
C13A C 0.5803(17) 1.1566(14) 0.1220(6) 0.0275(6) Uani 0.1103(16) 1 d D . P A 2
H13D H 0.668143 1.133740 0.085172 0.041 Uiso 0.1103(16) 1 calc R U P A 2
H13E H 0.572108 1.245328 0.125896 0.041 Uiso 0.1103(16) 1 calc R U P A 2
H13F H 0.498316 1.152860 0.089736 0.041 Uiso 0.1103(16) 1 calc R U P A 2
C14 C 0.6320(3) 1.1458(2) 0.28552(19) 0.0275(6) Uani 0.8897(16) 1 d D . P A 1
H14A H 0.560621 1.131978 0.339063 0.041 Uiso 0.8897(16) 1 calc R U P A 1
H14B H 0.617055 1.238824 0.248333 0.041 Uiso 0.8897(16) 1 calc R U P A 1
H14C H 0.727458 1.118092 0.310998 0.041 Uiso 0.8897(16) 1 calc R U P A 1
C14A C 0.6786(19) 1.1230(18) 0.3014(13) 0.0318(6) Uani 0.1103(16) 1 d D . P A 2
H14D H 0.703619 1.066029 0.366257 0.048 Uiso 0.1103(16) 1 calc R U P A 2
H14E H 0.616647 1.204802 0.305617 0.048 Uiso 0.1103(16) 1 calc R U P A 2
H14F H 0.765483 1.142475 0.262837 0.048 Uiso 0.1103(16) 1 calc R U P A 2
C15 C 0.7619(3) 1.0901(3) 0.11530(19) 0.0312(6) Uani 0.8897(16) 1 d D . P A 1
H15A H 0.729184 1.104902 0.050322 0.037 Uiso 0.8897(16) 1 calc R U P A 1
H15B H 0.787972 1.171883 0.116637 0.037 Uiso 0.8897(16) 1 calc R U P A 1
C15A C 0.4003(10) 1.0861(14) 0.2893(11) 0.0312(6) Uani 0.1103(16) 1 d D . P A 2
H15C H 0.390256 1.165049 0.310061 0.037 Uiso 0.1103(16) 1 calc R U P A 2
H15D H 0.333254 1.105709 0.237691 0.037 Uiso 0.1103(16) 1 calc R U P A 2
C16 C 0.8928(5) 0.9788(3) 0.1354(4) 0.0388(7) Uani 0.8897(16) 1 d D . P A 1
H16A H 0.942289 0.978561 0.191092 0.047 Uiso 0.8897(16) 1 calc R U P A 1
H16B H 0.960219 0.989221 0.078532 0.047 Uiso 0.8897(16) 1 calc R U P A 1
C16A C 0.367(2) 0.9707(10) 0.3746(10) 0.0304(6) Uani 0.1103(16) 1 d D . P A 2
H16C H 0.264546 0.985829 0.393814 0.036 Uiso 0.1103(16) 1 calc R U P A 2
H16D H 0.422240 0.960995 0.430407 0.036 Uiso 0.1103(16) 1 calc R U P A 2
C17 C 0.8105(4) 0.8218(4) 0.03871(19) 0.0336(7) Uani 0.8897(16) 1 d D . P A 1
H17A H 0.901636 0.829762 0.002478 0.050 Uiso 0.8897(16) 1 calc R U P A 1
H17B H 0.736346 0.894908 0.006655 0.050 Uiso 0.8897(16) 1 calc R U P A 1
H17C H 0.785203 0.738901 0.041411 0.050 Uiso 0.8897(16) 1 calc R U P A 1
C17A C 0.2686(16) 0.8431(18) 0.2609(11) 0.0282(5) Uani 0.1103(16) 1 d D . P A 2
H17D H 0.250263 0.933085 0.217596 0.042 Uiso 0.1103(16) 1 calc R U P A 2
H17E H 0.183199 0.825733 0.302053 0.042 Uiso 0.1103(16) 1 calc R U P A 2
H17F H 0.293118 0.781856 0.222779 0.042 Uiso 0.1103(16) 1 calc R U P A 2
C18 C 0.9899(3) 0.7043(4) 0.1943(2) 0.0362(7) Uani 0.8897(16) 1 d D . P A 1
H18A H 0.974724 0.617989 0.196412 0.054 Uiso 0.8897(16) 1 calc R U P A 1
H18B H 1.016954 0.700672 0.257701 0.054 Uiso 0.8897(16) 1 calc R U P A 1
H18C H 1.066074 0.729302 0.146103 0.054 Uiso 0.8897(16) 1 calc R U P A 1
C18A C 0.3632(19) 0.6986(11) 0.4444(9) 0.0360(7) Uani 0.1103(16) 1 d D . P A 2
H18D H 0.360067 0.619139 0.428416 0.054 Uiso 0.1103(16) 1 calc R U P A 2
H18E H 0.268779 0.733256 0.468498 0.054 Uiso 0.1103(16) 1 calc R U P A 2
H18F H 0.432236 0.677659 0.494009 0.054 Uiso 0.1103(16) 1 calc R U P A 2
C19 C 0.8876(3) 0.8582(3) 0.4011(3) 0.0327(7) Uani 0.8897(16) 1 d D . P A 1
H19A H 0.971008 0.833686 0.361223 0.049 Uiso 0.8897(16) 1 calc R U P A 1
H19B H 0.912718 0.829284 0.468644 0.049 Uiso 0.8897(16) 1 calc R U P A 1
H19C H 0.855861 0.953595 0.379759 0.049 Uiso 0.8897(16) 1 calc R U P A 1
C19A C 0.7551(19) 0.6414(15) 0.4914(8) 0.0327(7) Uani 0.1103(16) 1 d D . P A 2
H19D H 0.755567 0.554921 0.485467 0.049 Uiso 0.1103(16) 1 calc R U P A 2
H19E H 0.662617 0.674256 0.519040 0.049 Uiso 0.1103(16) 1 calc R U P A 2
H19F H 0.830419 0.634379 0.533585 0.049 Uiso 0.1103(16) 1 calc R U P A 2
C20 C 0.8275(3) 0.6100(2) 0.4495(2) 0.0334(6) Uani 0.8897(16) 1 d D . P A 1
H20A H 0.870133 0.606285 0.508166 0.050 Uiso 0.8897(16) 1 calc R U P A 1
H20B H 0.901852 0.578979 0.406179 0.050 Uiso 0.8897(16) 1 calc R U P A 1
H20C H 0.756033 0.554214 0.466371 0.050 Uiso 0.8897(16) 1 calc R U P A 1
C20A C 0.867(2) 0.8670(19) 0.4100(17) 0.0334(6) Uani 0.1103(16) 1 d D . P A 2
H20D H 0.796299 0.912235 0.447621 0.050 Uiso 0.1103(16) 1 calc R U P A 2
H20E H 0.900190 0.931480 0.353050 0.050 Uiso 0.1103(16) 1 calc R U P A 2
H20F H 0.948170 0.816810 0.449668 0.050 Uiso 0.1103(16) 1 calc R U P A 2
C21 C 0.6184(3) 0.8143(3) 0.48730(17) 0.0267(5) Uani 0.8897(16) 1 d D . P A 1
H21A H 0.660860 0.767086 0.550468 0.032 Uiso 0.8897(16) 1 calc R U P A 1
H21B H 0.597999 0.909354 0.479524 0.032 Uiso 0.8897(16) 1 calc R U P A 1
C21A C 0.9486(14) 0.6582(16) 0.3293(10) 0.0267(5) Uani 0.1103(16) 1 d D . P A 2
H21C H 1.032061 0.667507 0.358365 0.032 Uiso 0.1103(16) 1 calc R U P A 2
H21D H 0.941189 0.564636 0.353189 0.032 Uiso 0.1103(16) 1 calc R U P A 2
C22 C 0.4813(3) 0.7687(3) 0.48217(16) 0.0282(5) Uani 0.8897(16) 1 d D . P A 1
H22A H 0.404983 0.802497 0.524044 0.034 Uiso 0.8897(16) 1 calc R U P A 1
H22B H 0.497155 0.671800 0.504443 0.034 Uiso 0.8897(16) 1 calc R U P A 1
C22A C 0.976(2) 0.696(3) 0.2197(10) 0.0362(7) Uani 0.1103(16) 1 d D . P A 2
H22C H 0.991940 0.617238 0.198400 0.043 Uiso 0.1103(16) 1 calc R U P A 2
H22D H 1.062174 0.735248 0.201685 0.043 Uiso 0.1103(16) 1 calc R U P A 2
C23 C 0.3037(3) 0.9842(3) 0.3559(2) 0.0360(7) Uani 0.8897(16) 1 d D . P A 1
H23A H 0.356725 1.050711 0.356303 0.054 Uiso 0.8897(16) 1 calc R U P A 1
H23B H 0.239233 0.967709 0.413224 0.054 Uiso 0.8897(16) 1 calc R U P A 1
H23C H 0.248376 1.015508 0.297910 0.054 Uiso 0.8897(16) 1 calc R U P A 1
C23A C 0.851(3) 0.797(3) 0.0376(11) 0.0336(7) Uani 0.1103(16) 1 d D . P A 2
H23D H 0.953122 0.774778 0.022797 0.050 Uiso 0.1103(16) 1 calc R U P A 2
H23E H 0.809840 0.879430 -0.009785 0.050 Uiso 0.1103(16) 1 calc R U P A 2
H23F H 0.804739 0.727046 0.034979 0.050 Uiso 0.1103(16) 1 calc R U P A 2
C24 C 0.2941(3) 0.7340(3) 0.3607(2) 0.0304(6) Uani 0.8897(16) 1 d D . P A 1
H24A H 0.253870 0.760182 0.297232 0.046 Uiso 0.8897(16) 1 calc R U P A 1
H24B H 0.218260 0.748989 0.408583 0.046 Uiso 0.8897(16) 1 calc R U P A 1
H24C H 0.338370 0.640802 0.378651 0.046 Uiso 0.8897(16) 1 calc R U P A 1
C24A C 0.887(5) 0.969(2) 0.133(3) 0.0388(7) Uani 0.1103(16) 1 d D . P A 2
H24D H 0.888708 0.989646 0.192944 0.058 Uiso 0.1103(16) 1 calc R U P A 2
H24E H 0.823866 1.040280 0.088585 0.058 Uiso 0.1103(16) 1 calc R U P A 2
H24F H 0.983496 0.959022 0.103043 0.058 Uiso 0.1103(16) 1 calc R U P A 2

loop_
_atom_site_aniso_label
_atom_site_aniso_U_11
_atom_site_aniso_U_22
_atom_site_aniso_U_33
_atom_site_aniso_U_23
_atom_site_aniso_U_13
_atom_site_aniso_U_12
Ge1 0.02056(11) 0.01336(10) 0.01862(11) -0.00382(8) -0.00608(8) -0.00246(7)
Mn1 0.02126(15) 0.01405(14) 0.01302(14) -0.00511(11) -0.00275(11) -0.00354(11)
P1 0.0311(4) 0.0150(3) 0.0202(4) -0.0071(3) -0.0058(3) -0.0045(2)
P1A 0.0311(4) 0.0150(3) 0.0202(4) -0.0071(3) -0.0058(3) -0.0045(2)
P2 0.0358(4) 0.0231(5) 0.0289(4) -0.0148(3) 0.0115(3) -0.0120(3)
P2A 0.0358(4) 0.0231(5) 0.0289(4) -0.0148(3) 0.0115(3) -0.0120(3)
P3 0.0188(3) 0.0238(3) 0.0192(3) -0.0102(2) -0.0058(2) -0.0009(3)
P3A 0.0188(3) 0.0238(3) 0.0192(3) -0.0102(2) -0.0058(2) -0.0009(3)
P4 0.0164(3) 0.0193(3) 0.0205(3) -0.0089(3) -0.0039(2) -0.0010(2)
P4A 0.0164(3) 0.0193(3) 0.0205(3) -0.0089(3) -0.0039(2) -0.0010(2)
N1 0.0498(13) 0.0157(8) 0.0223(9) -0.0059(8) -0.0151(9) -0.0025(8)
N2 0.0723(18) 0.0229(10) 0.0377(13) -0.0093(10) -0.0314(12) 0.0007(11)
C1 0.0205(10) 0.0159(9) 0.0362(12) -0.0103(9) -0.0077(8) -0.0037(7)
C2 0.0234(10) 0.0191(10) 0.0359(12) -0.0111(9) -0.0051(9) -0.0038(8)
C3 0.0238(11) 0.0296(12) 0.0478(15) -0.0217(12) -0.0035(10) -0.0060(9)
C4 0.0215(11) 0.0259(11) 0.0648(19) -0.0235(13) -0.0106(11) 0.0012(9)
C5 0.0265(12) 0.0229(11) 0.0580(17) -0.0151(12) -0.0202(11) 0.0030(9)
C6 0.0252(11) 0.0216(10) 0.0400(13) -0.0102(10) -0.0133(9) -0.0026(8)
C7 0.0173(9) 0.0153(9) 0.0251(10) -0.0083(8) -0.0048(7) -0.0010(7)
C8 0.0229(10) 0.0178(9) 0.0249(10) -0.0081(8) -0.0032(8) -0.0033(8)
C9 0.0264(11) 0.0213(10) 0.0264(11) -0.0101(9) -0.0082(8) -0.0013(8)
C10 0.0221(10) 0.0277(11) 0.0410(13) -0.0161(11) -0.0095(9) -0.0034(9)
C11 0.0225(10) 0.0267(11) 0.0393(13) -0.0111(10) -0.0016(9) -0.0085(9)
C12 0.0226(10) 0.0212(10) 0.0265(11) -0.0063(9) -0.0034(8) -0.0040(8)
C13 0.0494(17) 0.0159(11) 0.0294(14) -0.0033(10) -0.0191(12) -0.0014(11)
C13A 0.0407(15) 0.0204(12) 0.0253(13) -0.0116(11) -0.0085(11) -0.0032(10)
C14 0.0407(15) 0.0204(12) 0.0253(13) -0.0116(11) -0.0085(11) -0.0032(10)
C14A 0.0494(17) 0.0159(11) 0.0294(14) -0.0033(10) -0.0191(12) -0.0014(11)
C15 0.0498(17) 0.0235(12) 0.0248(13) -0.0094(11) 0.0044(12) -0.0164(12)
C15A 0.0498(17) 0.0235(12) 0.0248(13) -0.0094(11) 0.0044(12) -0.0164(12)
C16 0.0578(18) 0.0345(15) 0.0363(15) -0.0214(13) 0.0139(13) -0.0261(13)
C16A 0.0191(11) 0.0399(15) 0.0385(15) -0.0202(13) 0.0024(10) -0.0082(10)
C17 0.050(2) 0.0291(18) 0.0262(12) -0.0168(11) 0.0119(13) -0.0115(14)
C17A 0.0311(13) 0.0383(15) 0.0161(11) -0.0068(11) -0.0015(9) -0.0107(11)
C18 0.0230(13) 0.0388(15) 0.053(2) -0.0249(17) 0.0099(13) -0.0087(12)
C18A 0.0293(14) 0.0300(14) 0.0455(17) -0.0150(13) 0.0007(13) 0.0050(11)
C19 0.0223(13) 0.0418(17) 0.0411(17) -0.0200(14) -0.0084(12) -0.0063(13)
C19A 0.0223(13) 0.0418(17) 0.0411(17) -0.0200(14) -0.0084(12) -0.0063(13)
C20 0.0397(15) 0.0249(13) 0.0350(15) -0.0086(12) -0.0233(12) 0.0050(11)
C20A 0.0397(15) 0.0249(13) 0.0350(15) -0.0086(12) -0.0233(12) 0.0050(11)
C21 0.0338(13) 0.0313(13) 0.0173(11) -0.0094(10) -0.0047(9) -0.0059(10)
C21A 0.0338(13) 0.0313(13) 0.0173(11) -0.0094(10) -0.0047(9) -0.0059(10)
C22 0.0311(13) 0.0383(15) 0.0161(11) -0.0068(11) -0.0015(9) -0.0107(11)
C22A 0.0230(13) 0.0388(15) 0.053(2) -0.0249(17) 0.0099(13) -0.0087(12)
C23 0.0293(14) 0.0300(14) 0.0455(17) -0.0150(13) 0.0007(13) 0.0050(11)
C23A 0.050(2) 0.0291(18) 0.0262(12) -0.0168(11) 0.0119(13) -0.0115(14)
C24 0.0191(11) 0.0399(15) 0.0385(15) -0.0202(13) 0.0024(10) -0.0082(10)
C24A 0.0578(18) 0.0345(15) 0.0363(15) -0.0214(13) 0.0139(13) -0.0261(13)

loop_
_atom_type_symbol
_atom_type_description
_atom_type_scat_dispersion_real
_atom_type_scat_dispersion_imag
_atom_type_scat_source
C C 0.0033 0.0016 'International Tables Vol C Tables 4.2.6.8 and 6.1.1.4'
H H 0.0000 0.0000 'International Tables Vol C Tables 4.2.6.8 and 6.1.1.4'
Ge Ge 0.1547 1.8001 'International Tables Vol C Tables 4.2.6.8 and 6.1.1.4'
Mn Mn 0.3368 0.7283 'International Tables Vol C Tables 4.2.6.8 and 6.1.1.4'
N N 0.0061 0.0033 'International Tables Vol C Tables 4.2.6.8 and 6.1.1.4'
P P 0.1023 0.0942 'International Tables Vol C Tables 4.2.6.8 and 6.1.1.4'

loop_
_geom_angle_atom_site_label_1
_geom_angle_atom_site_label_2
_geom_angle_atom_site_label_3
_geom_angle
_geom_angle_site_symmetry_1
_geom_angle_site_symmetry_3
_geom_angle_publ_flag
Mn1 Ge1 H1 114.8(11) . . ?
C1 Ge1 Mn1 127.52(6) . . ?
C1 Ge1 H1 96.1(11) . . ?
C7 Ge1 Mn1 117.56(6) . . ?
C7 Ge1 C1 96.39(8) . . ?
C7 Ge1 H1 99.0(12) . . ?
P1 Mn1 Ge1 171.13(2) . . ?
P1A Mn1 Ge1 170.11(17) . . ?
P1A Mn1 P3A 97.1(2) . . ?
P1A Mn1 P4A 100.0(6) . . ?
P2 Mn1 Ge1 92.73(6) . . ?
P2 Mn1 P1 84.15(7) . . ?
P2 Mn1 P3 91.84(6) . . ?
P2 Mn1 P4 175.33(5) . . ?
P2A Mn1 Ge1 82.9(2) . . ?
P2A Mn1 P1A 87.2(2) . . ?
P2A Mn1 P3A 103.4(3) . . ?
P2A Mn1 P4A 170.7(5) . . ?
P3 Mn1 Ge1 91.59(3) . . ?
P3 Mn1 P1 96.80(3) . . ?
P3A Mn1 Ge1 86.01(16) . . ?
P4 Mn1 Ge1 87.84(3) . . ?
P4 Mn1 P1 95.95(4) . . ?
P4 Mn1 P3 83.52(4) . . ?
P4A Mn1 Ge1 89.7(5) . . ?
P4A Mn1 P3A 81.6(3) . . ?
N1 Mn1 Ge1 85.95(6) . . ?
N1 Mn1 P1 86.09(7) . . ?
N1 Mn1 P1A 91.68(17) . . ?
N1 Mn1 P2 95.46(9) . . ?
N1 Mn1 P2A 80.5(2) . . ?
N1 Mn1 P3 172.40(8) . . ?
N1 Mn1 P3A 170.54(17) . . ?
N1 Mn1 P4 89.20(8) . . ?
N1 Mn1 P4A 93.4(3) . . ?
C13 P1 Mn1 118.66(9) . . ?
C13 P1 C14 98.67(13) . . ?
C13 P1 C15 98.98(14) . . ?
C14 P1 Mn1 126.20(10) . . ?
C14 P1 C15 100.53(13) . . ?
C15 P1 Mn1 109.36(9) . . ?
C13A P1A Mn1 116.2(6) . . ?
C13A P1A C15A 100.6(4) . . ?
C14A P1A Mn1 129.1(7) . . ?
C14A P1A C13A 98.5(4) . . ?
C14A P1A C15A 100.4(4) . . ?
C15A P1A Mn1 107.8(6) . . ?
C16 P2 Mn1 111.4(2) . . ?
C17 P2 Mn1 115.70(14) . . ?
C17 P2 C16 100.28(15) . . ?
C18 P2 Mn1 125.18(13) . . ?
C18 P2 C16 100.64(15) . . ?
C18 P2 C17 100.01(16) . . ?
C16A P2A Mn1 107.2(6) . . ?
C17A P2A Mn1 112.9(7) . . ?
C17A P2A C16A 101.1(4) . . ?
C18A P2A Mn1 131.2(7) . . ?
C18A P2A C16A 101.1(4) . . ?
C18A P2A C17A 99.2(4) . . ?
C19 P3 Mn1 124.86(13) . . ?
C19 P3 C21 99.62(13) . . ?
C20 P3 Mn1 120.85(10) . . ?
C20 P3 C19 97.24(15) . . ?
C20 P3 C21 100.11(13) . . ?
C21 P3 Mn1 109.81(9) . . ?
C19A P3A Mn1 123.0(7) . . ?
C19A P3A C20A 98.2(4) . . ?
C19A P3A C21A 100.3(4) . . ?
C20A P3A Mn1 122.3(9) . . ?
C20A P3A C21A 100.1(4) . . ?
C21A P3A Mn1 108.9(6) . . ?
C22 P4 Mn1 111.01(9) . . ?
C22 P4 C23 101.39(14) . . ?
C22 P4 C24 100.61(13) . . ?
C23 P4 Mn1 121.92(11) . . ?
C23 P4 C24 96.49(14) . . ?
C24 P4 Mn1 121.70(9) . . ?
C22A P4A Mn1 114.2(8) . . ?
C23A P4A Mn1 130.8(13) . . ?
C23A P4A C22A 100.8(4) . . ?
C23A P4A C24A 98.3(4) . . ?
C24A P4A Mn1 107.7(18) . . ?
C24A P4A C22A 100.3(4) . . ?
N2 N1 Mn1 176.2(2) . . ?
C2 C1 Ge1 120.84(17) . . ?
C6 C1 Ge1 122.12(19) . . ?
C6 C1 C2 116.9(2) . . ?
C1 C2 H2 119.0 . . ?
C3 C2 C1 122.1(2) . . ?
C3 C2 H2 119.0 . . ?
C2 C3 H3 120.2 . . ?
C4 C3 C2 119.6(3) . . ?
C4 C3 H3 120.2 . . ?
C3 C4 H4 120.1 . . ?
C5 C4 C3 119.8(2) . . ?
C5 C4 H4 120.1 . . ?
C4 C5 H5 119.8 . . ?
C4 C5 C6 120.4(2) . . ?
C6 C5 H5 119.8 . . ?
C1 C6 H6 119.4 . . ?
C5 C6 C1 121.3(3) . . ?
C5 C6 H6 119.4 . . ?
C8 C7 Ge1 122.97(16) . . ?
C8 C7 C12 116.92(19) . . ?
C12 C7 Ge1 120.07(16) . . ?
C7 C8 H8 119.0 . . ?
C7 C8 C9 122.0(2) . . ?
C9 C8 H8 119.0 . . ?
C8 C9 H9 120.1 . . ?
C10 C9 C8 119.8(2) . . ?
C10 C9 H9 120.1 . . ?
C9 C10 H10 120.3 . . ?
C11 C10 C9 119.5(2) . . ?
C11 C10 H10 120.3 . . ?
C10 C11 H11 120.0 . . ?
C10 C11 C12 120.1(2) . . ?
C12 C11 H11 120.0 . . ?
C7 C12 H12 119.1 . . ?
C11 C12 C7 121.8(2) . . ?
C11 C12 H12 119.1 . . ?
P1 C13 H13A 109.5 . . ?
P1 C13 H13B 109.5 . . ?
P1 C13 H13C 109.5 . . ?
H13A C13 H13B 109.5 . . ?
H13A C13 H13C 109.5 . . ?
H13B C13 H13C 109.5 . . ?
P1A C13A H13D 109.5 . . ?
P1A C13A H13E 109.5 . . ?
P1A C13A H13F 109.5 . . ?
H13D C13A H13E 109.5 . . ?
H13D C13A H13F 109.5 . . ?
H13E C13A H13F 109.5 . . ?
P1 C14 H14A 109.5 . . ?
P1 C14 H14B 109.5 . . ?
P1 C14 H14C 109.5 . . ?
H14A C14 H14B 109.5 . . ?
H14A C14 H14C 109.5 . . ?
H14B C14 H14C 109.5 . . ?
P1A C14A H14D 109.5 . . ?
P1A C14A H14E 109.5 . . ?
P1A C14A H14F 109.5 . . ?
H14D C14A H14E 109.5 . . ?
H14D C14A H14F 109.5 . . ?
H14E C14A H14F 109.5 . . ?
P1 C15 H15A 109.5 . . ?
P1 C15 H15B 109.5 . . ?
H15A C15 H15B 108.1 . . ?
C16 C15 P1 110.6(3) . . ?
C16 C15 H15A 109.5 . . ?
C16 C15 H15B 109.5 . . ?
P1A C15A H15C 110.1 . . ?
P1A C15A H15D 110.1 . . ?
H15C C15A H15D 108.4 . . ?
C16A C15A P1A 107.9(10) . . ?
C16A C15A H15C 110.1 . . ?
C16A C15A H15D 110.1 . . ?
P2 C16 H16A 110.5 . . ?
P2 C16 H16B 110.5 . . ?
C15 C16 P2 106.3(3) . . ?
C15 C16 H16A 110.5 . . ?
C15 C16 H16B 110.5 . . ?
H16A C16 H16B 108.7 . . ?
P2A C16A H16C 110.2 . . ?
P2A C16A H16D 110.2 . . ?
C15A C16A P2A 107.8(10) . . ?
C15A C16A H16C 110.2 . . ?
C15A C16A H16D 110.2 . . ?
H16C C16A H16D 108.5 . . ?
P2 C17 H17A 109.5 . . ?
P2 C17 H17B 109.5 . . ?
P2 C17 H17C 109.5 . . ?
H17A C17 H17B 109.5 . . ?
H17A C17 H17C 109.5 . . ?
H17B C17 H17C 109.5 . . ?
P2A C17A H17D 109.5 . . ?
P2A C17A H17E 109.5 . . ?
P2A C17A H17F 109.5 . . ?
H17D C17A H17E 109.5 . . ?
H17D C17A H17F 109.5 . . ?
H17E C17A H17F 109.5 . . ?
P2 C18 H18A 109.5 . . ?
P2 C18 H18B 109.5 . . ?
P2 C18 H18C 109.5 . . ?
H18A C18 H18B 109.5 . . ?
H18A C18 H18C 109.5 . . ?
H18B C18 H18C 109.5 . . ?
P2A C18A H18D 109.5 . . ?
P2A C18A H18E 109.5 . . ?
P2A C18A H18F 109.5 . . ?
H18D C18A H18E 109.5 . . ?
H18D C18A H18F 109.5 . . ?
H18E C18A H18F 109.5 . . ?
P3 C19 H19A 109.5 . . ?
P3 C19 H19B 109.5 . . ?
P3 C19 H19C 109.5 . . ?
H19A C19 H19B 109.5 . . ?
H19A C19 H19C 109.5 . . ?
H19B C19 H19C 109.5 . . ?
P3A C19A H19D 109.5 . . ?
P3A C19A H19E 109.5 . . ?
P3A C19A H19F 109.5 . . ?
H19D C19A H19E 109.5 . . ?
H19D C19A H19F 109.5 . . ?
H19E C19A H19F 109.5 . . ?
P3 C20 H20A 109.5 . . ?
P3 C20 H20B 109.5 . . ?
P3 C20 H20C 109.5 . . ?
H20A C20 H20B 109.5 . . ?
H20A C20 H20C 109.5 . . ?
H20B C20 H20C 109.5 . . ?
P3A C20A H20D 109.5 . . ?
P3A C20A H20E 109.5 . . ?
P3A C20A H20F 109.5 . . ?
H20D C20A H20E 109.5 . . ?
H20D C20A H20F 109.5 . . ?
H20E C20A H20F 109.5 . . ?
P3 C21 H21A 110.2 . . ?
P3 C21 H21B 110.2 . . ?
H21A C21 H21B 108.5 . . ?
C22 C21 P3 107.63(16) . . ?
C22 C21 H21A 110.2 . . ?
C22 C21 H21B 110.2 . . ?
P3A C21A H21C 108.5 . . ?
P3A C21A H21D 108.5 . . ?
H21C C21A H21D 107.5 . . ?
C22A C21A P3A 115.1(11) . . ?
C22A C21A H21C 108.5 . . ?
C22A C21A H21D 108.5 . . ?
P4 C22 H22A 110.1 . . ?
P4 C22 H22B 110.1 . . ?
C21 C22 P4 107.97(16) . . ?
C21 C22 H22A 110.1 . . ?
C21 C22 H22B 110.1 . . ?
H22A C22 H22B 108.4 . . ?
P4A C22A H22C 109.6 . . ?
P4A C22A H22D 109.6 . . ?
C21A C22A P4A 110.4(12) . . ?
C21A C22A H22C 109.6 . . ?
C21A C22A H22D 109.6 . . ?
H22C C22A H22D 108.1 . . ?
P4 C23 H23A 109.5 . . ?
P4 C23 H23B 109.5 . . ?
P4 C23 H23C 109.5 . . ?
H23A C23 H23B 109.5 . . ?
H23A C23 H23C 109.5 . . ?
H23B C23 H23C 109.5 . . ?
P4A C23A H23D 109.5 . . ?
P4A C23A H23E 109.5 . . ?
P4A C23A H23F 109.5 . . ?
H23D C23A H23E 109.5 . . ?
H23D C23A H23F 109.5 . . ?
H23E C23A H23F 109.5 . . ?
P4 C24 H24A 109.5 . . ?
P4 C24 H24B 109.5 . . ?
P4 C24 H24C 109.5 . . ?
H24A C24 H24B 109.5 . . ?
H24A C24 H24C 109.5 . . ?
H24B C24 H24C 109.5 . . ?
P4A C24A H24D 109.5 . . ?
P4A C24A H24E 109.5 . . ?
P4A C24A H24F 109.5 . . ?
H24D C24A H24E 109.5 . . ?
H24D C24A H24F 109.5 . . ?
H24E C24A H24F 109.5 . . ?

loop_
_geom_bond_atom_site_label_1
_geom_bond_atom_site_label_2
_geom_bond_distance
_geom_bond_site_symmetry_2
_geom_bond_publ_flag
Ge1 Mn1 2.4867(7) . ?
Ge1 C1 2.014(2) . ?
Ge1 C7 2.003(2) . ?
Ge1 H1 1.62(3) . ?
Mn1 P1 2.2729(9) . ?
Mn1 P1A 2.220(5) . ?
Mn1 P2 2.2458(10) . ?
Mn1 P2A 2.211(4) . ?
Mn1 P3 2.2617(8) . ?
Mn1 P3A 2.304(4) . ?
Mn1 P4 2.2593(8) . ?
Mn1 P4A 2.244(4) . ?
Mn1 N1 1.841(2) . ?
P1 C13 1.835(2) . ?
P1 C14 1.835(2) . ?
P1 C15 1.865(2) . ?
P1A C13A 1.837(4) . ?
P1A C14A 1.836(4) . ?
P1A C15A 1.849(4) . ?
P2 C16 1.848(2) . ?
P2 C17 1.841(2) . ?
P2 C18 1.826(2) . ?
P2A C16A 1.847(4) . ?
P2A C17A 1.831(4) . ?
P2A C18A 1.831(4) . ?
P3 C19 1.848(2) . ?
P3 C20 1.833(2) . ?
P3 C21 1.849(2) . ?
P3A C19A 1.838(4) . ?
P3A C20A 1.838(4) . ?
P3A C21A 1.853(4) . ?
P4 C22 1.839(2) . ?
P4 C23 1.841(2) . ?
P4 C24 1.843(2) . ?
P4A C22A 1.849(4) . ?
P4A C23A 1.836(4) . ?
P4A C24A 1.837(4) . ?
N1 N2 1.121(3) . ?
C1 C2 1.400(3) . ?
C1 C6 1.400(3) . ?
C2 H2 0.9500 . ?
C2 C3 1.396(3) . ?
C3 H3 0.9500 . ?
C3 C4 1.385(4) . ?
C4 H4 0.9500 . ?
C4 C5 1.379(4) . ?
C5 H5 0.9500 . ?
C5 C6 1.400(3) . ?
C6 H6 0.9500 . ?
C7 C8 1.390(3) . ?
C7 C12 1.400(3) . ?
C8 H8 0.9500 . ?
C8 C9 1.401(3) . ?
C9 H9 0.9500 . ?
C9 C10 1.389(3) . ?
C10 H10 0.9500 . ?
C10 C11 1.384(4) . ?
C11 H11 0.9500 . ?
C11 C12 1.397(3) . ?
C12 H12 0.9500 . ?
C13 H13A 0.9800 . ?
C13 H13B 0.9800 . ?
C13 H13C 0.9800 . ?
C13A H13D 0.9800 . ?
C13A H13E 0.9800 . ?
C13A H13F 0.9800 . ?
C14 H14A 0.9800 . ?
C14 H14B 0.9800 . ?
C14 H14C 0.9800 . ?
C14A H14D 0.9800 . ?
C14A H14E 0.9800 . ?
C14A H14F 0.9800 . ?
C15 H15A 0.9900 . ?
C15 H15B 0.9900 . ?
C15 C16 1.533(5) . ?
C15A H15C 0.9900 . ?
C15A H15D 0.9900 . ?
C15A C16A 1.532(6) . ?
C16 H16A 0.9900 . ?
C16 H16B 0.9900 . ?
C16A H16C 0.9900 . ?
C16A H16D 0.9900 . ?
C17 H17A 0.9800 . ?
C17 H17B 0.9800 . ?
C17 H17C 0.9800 . ?
C17A H17D 0.9800 . ?
C17A H17E 0.9800 . ?
C17A H17F 0.9800 . ?
C18 H18A 0.9800 . ?
C18 H18B 0.9800 . ?
C18 H18C 0.9800 . ?
C18A H18D 0.9800 . ?
C18A H18E 0.9800 . ?
C18A H18F 0.9800 . ?
C19 H19A 0.9800 . ?
C19 H19B 0.9800 . ?
C19 H19C 0.9800 . ?
C19A H19D 0.9800 . ?
C19A H19E 0.9800 . ?
C19A H19F 0.9800 . ?
C20 H20A 0.9800 . ?
C20 H20B 0.9800 . ?
C20 H20C 0.9800 . ?
C20A H20D 0.9800 . ?
C20A H20E 0.9800 . ?
C20A H20F 0.9800 . ?
C21 H21A 0.9900 . ?
C21 H21B 0.9900 . ?
C21 C22 1.529(3) . ?
C21A H21C 0.9900 . ?
C21A H21D 0.9900 . ?
C21A C22A 1.532(6) . ?
C22 H22A 0.9900 . ?
C22 H22B 0.9900 . ?
C22A H22C 0.9900 . ?
C22A H22D 0.9900 . ?
C23 H23A 0.9800 . ?
C23 H23B 0.9800 . ?
C23 H23C 0.9800 . ?
C23A H23D 0.9800 . ?
C23A H23E 0.9800 . ?
C23A H23F 0.9800 . ?
C24 H24A 0.9800 . ?
C24 H24B 0.9800 . ?
C24 H24C 0.9800 . ?
C24A H24D 0.9800 . ?
C24A H24E 0.9800 . ?
C24A H24F 0.9800 . ?

loop_
_geom_torsion_atom_site_label_1
_geom_torsion_atom_site_label_2
_geom_torsion_atom_site_label_3
_geom_torsion_atom_site_label_4
_geom_torsion
_geom_torsion_site_symmetry_1
_geom_torsion_site_symmetry_2
_geom_torsion_site_symmetry_3
_geom_torsion_site_symmetry_4
_geom_torsion_publ_flag
Ge1 C1 C2 C3 -177.15(17) . . . . ?
Ge1 C1 C6 C5 176.44(18) . . . . ?
Ge1 C7 C8 C9 177.95(16) . . . . ?
Ge1 C7 C12 C11 -178.17(17) . . . . ?
Mn1 P1 C15 C16 -33.4(2) . . . . ?
Mn1 P1A C15A C16A 37.8(12) . . . . ?
Mn1 P2 C16 C15 -40.5(4) . . . . ?
Mn1 P2A C16A C15A 42.4(12) . . . . ?
Mn1 P3 C21 C22 41.3(2) . . . . ?
Mn1 P3A C21A C22A 28(2) . . . . ?
Mn1 P4 C22 C21 36.4(2) . . . . ?
Mn1 P4A C22A C21A -16(3) . . . . ?
P1 C15 C16 P2 45.3(3) . . . . ?
P1A C15A C16A P2A -50.4(14) . . . . ?
P3 C21 C22 P4 -47.6(2) . . . . ?
P3A C21A C22A P4A -8(3) . . . . ?
C1 C2 C3 C4 1.3(4) . . . . ?
C2 C1 C6 C5 0.6(3) . . . . ?
C2 C3 C4 C5 -0.7(4) . . . . ?
C3 C4 C5 C6 0.0(4) . . . . ?
C4 C5 C6 C1 0.0(4) . . . . ?
C6 C1 C2 C3 -1.3(3) . . . . ?
C7 C8 C9 C10 -0.1(3) . . . . ?
C8 C7 C12 C11 -0.4(3) . . . . ?
C8 C9 C10 C11 0.1(3) . . . . ?
C9 C10 C11 C12 -0.2(4) . . . . ?
C10 C11 C12 C7 0.4(4) . . . . ?
C12 C7 C8 C9 0.3(3) . . . . ?
C13 P1 C15 C16 -158.1(2) . . . . ?
C13A P1A C15A C16A 159.9(12) . . . . ?
C14 P1 C15 C16 101.2(2) . . . . ?
C14A P1A C15A C16A -99.3(12) . . . . ?
C17 P2 C16 C15 82.5(3) . . . . ?
C17A P2A C16A C15A -76.0(13) . . . . ?
C18 P2 C16 C15 -175.2(3) . . . . ?
C18A P2A C16A C15A -177.8(12) . . . . ?
C19 P3 C21 C22 173.9(2) . . . . ?
C19A P3A C21A C22A 158(2) . . . . ?
C20 P3 C21 C22 -86.9(2) . . . . ?
C20A P3A C21A C22A -102(2) . . . . ?
C23 P4 C22 C21 -94.6(2) . . . . ?
C23A P4A C22A C21A -160(3) . . . . ?
C24 P4 C22 C21 166.53(18) . . . . ?
C24A P4A C22A C21A 99(3) . . . . ?
